data_7122698
loop_
_publ_author_name
'Xu, Jinjiang'
'Zheng, Shensheng'
'Huang, Shiliang'
'Tian, Yong'
'Liu, Yu'
'Zhang, Haobin'
'Sun, Jie'

_publ_section_title
;
 Host-guest energetic materials constructed by incorporating oxidizing gas
 molecule into organic lattice cavity toward high-energetic and
 low-sensitive performance
;
_journal_name_full 'Chemical Communications'
_journal_paper_doi 10.1039/C8CC07347C
_journal_year 2018
_chemical_formula_sum 'C12 H12 N26 O25'
_chemical_formula_weight 920.48
_chemical_name_common 'hexanitrohexaazaisowurtzitane and nitrous oxide'
_chemical_name_systematic HNIW-N2O
_space_group_crystal_system orthorhombic
_space_group_IT_number 61
_space_group_name_Hall '-P 2ac 2ab'
_space_group_name_H-M_alt 'P b c a'
_symmetry_space_group_name_Hall '-P 2ac 2ab'
_symmetry_space_group_name_H-M 'P b c a'
_atom_sites_solution_hydrogens geom
_audit_creation_method SHELXL-2017/1
_audit_update_record
;
2017-11-19 deposited with the CCDC.
2018-12-05 downloaded from the CCDC.
;
_cell_angle_alpha 90
_cell_angle_beta 90
_cell_angle_gamma 90
_cell_formula_units_Z 4
_cell_length_a 9.5768(17)
_cell_length_b 13.256(2)
_cell_length_c 23.625(4)
_cell_measurement_reflns_used 3687
_cell_measurement_temperature 298(2)
_cell_measurement_theta_max 22.78
_cell_measurement_theta_min 2.74
_cell_volume 2999.2(9)
_computing_structure_refinement 'SHELXL-2017/1 (Sheldrick, 2017)'
_computing_structure_solution 'SHELXT 2014/5 (Sheldrick, 2014)'
_diffrn_ambient_temperature 298(2)
_diffrn_measured_fraction_theta_full 1.000
_diffrn_measured_fraction_theta_max 1.000
_diffrn_measurement_device_type 'Bruker APEX-II CCD'
_diffrn_measurement_method '\f and \w scans'
_diffrn_radiation_type MoK\a
_diffrn_radiation_wavelength 0.71073
_diffrn_reflns_av_R_equivalents 0.0837
_diffrn_reflns_av_unetI/netI 0.0451
_diffrn_reflns_Laue_measured_fraction_full 1.000
_diffrn_reflns_Laue_measured_fraction_max 1.000
_diffrn_reflns_limit_h_max 12
_diffrn_reflns_limit_h_min -12
_diffrn_reflns_limit_k_max 17
_diffrn_reflns_limit_k_min -15
_diffrn_reflns_limit_l_max 31
_diffrn_reflns_limit_l_min -30
_diffrn_reflns_number 24454
_diffrn_reflns_point_group_measured_fraction_full 1.000
_diffrn_reflns_point_group_measured_fraction_max 1.000
_diffrn_reflns_theta_full 25.242
_diffrn_reflns_theta_max 28.278
_diffrn_reflns_theta_min 1.724
_diffrn_source 'Bruker APEX-II CCD'
_exptl_absorpt_coefficient_mu 0.196
_exptl_absorpt_correction_T_max 0.7461
_exptl_absorpt_correction_T_min 0.6602
_exptl_absorpt_correction_type multi-scan
_exptl_absorpt_process_details
;
SADABS-2008/1 (Bruker,2008) was used for absorption correction. 
wR2(int) was 0.0604 before and 0.0417 after correction. 
The Ratio of minimum to maximum transmission is 0.8849. 
The \l/2 correction factor is 0.0015.
;
_exptl_crystal_colour colorless
_exptl_crystal_density_diffrn 2.038
_exptl_crystal_description block
_exptl_crystal_F_000 1864
_exptl_crystal_size_max 0.200
_exptl_crystal_size_mid 0.200
_exptl_crystal_size_min 0.100
_refine_diff_density_max 0.595
_refine_diff_density_min -0.782
_refine_diff_density_rms 0.095
_refine_ls_extinction_coef 0.0025(8)
_refine_ls_extinction_expression Fc^*^=kFc[1+0.001xFc^2^\l^3^/sin(2\q)]^-1/4^
_refine_ls_extinction_method 'SHELXL-2017/1 (Sheldrick 2017)'
_refine_ls_goodness_of_fit_ref 1.013
_refine_ls_hydrogen_treatment constr
_refine_ls_matrix_type full
_refine_ls_number_parameters 284
_refine_ls_number_reflns 3722
_refine_ls_number_restraints 3
_refine_ls_restrained_S_all 1.012
_refine_ls_R_factor_all 0.0984
_refine_ls_R_factor_gt 0.0556
_refine_ls_shift/su_max 0.000
_refine_ls_shift/su_mean 0.000
_refine_ls_structure_factor_coef Fsqd
_refine_ls_weighting_details 'w=1/[\s^2^(Fo^2^)+(0.0943P)^2^+3.3601P] where P=(Fo^2^+2Fc^2^)/3'
_refine_ls_weighting_scheme calc
_refine_ls_wR_factor_gt 0.1604
_refine_ls_wR_factor_ref 0.1937
_reflns_Friedel_coverage 0.000
_reflns_number_gt 2283
_reflns_number_total 3722
_reflns_threshold_expression 'I > 2\s(I)'
_cod_data_source_file c8cc07347c2.cif
_cod_data_source_block 1
_cod_original_cell_volume 2999.3(9)
_cod_database_code 7122698
_shelx_shelxl_version_number 2017/1
_shelx_space_group_comment
;
The symmetry employed for this shelxl refinement is uniquely defined
by the following loop, which should always be used as a source of
symmetry information in preference to the above space-group names.
They are only intended as comments.
;
_shelx_estimated_absorpt_t_min 0.962
_shelx_estimated_absorpt_t_max 0.981

loop_
_space_group_symop_operation_xyz
'x, y, z'
'-x+1/2, -y, z+1/2'
'-x, y+1/2, -z+1/2'
'x+1/2, -y+1/2, -z'
'-x, -y, -z'
'x-1/2, y, -z-1/2'
'x, -y-1/2, z-1/2'
'-x-1/2, y-1/2, z'

loop_
_atom_site_label
_atom_site_type_symbol
_atom_site_fract_x
_atom_site_fract_y
_atom_site_fract_z
_atom_site_U_iso_or_equiv
_atom_site_adp_type
_atom_site_occupancy
_atom_site_site_symmetry_order
_atom_site_calc_flag
_atom_site_refinement_flags_posn
_atom_site_refinement_flags_adp
_atom_site_refinement_flags_occupancy
O1 O 0.4171(3) 0.2073(2) 0.22432(11) 0.0523(7) Uani 1 1 d . . .
O2 O 0.3067(2) 0.07298(17) 0.25276(11) 0.0414(6) Uani 1 1 d . . .
N1 N 0.4016(3) 0.13382(19) 0.25502(11) 0.0334(6) Uani 1 1 d . . .
N2 N 0.5030(2) 0.11794(18) 0.29517(10) 0.0283(5) Uani 1 1 d . . .
C1 C 0.4743(3) 0.0460(2) 0.34056(12) 0.0298(6) Uani 1 1 d . . .
H1 H 0.453543 -0.021370 0.325698 0.036 Uiso 1 1 calc R U .
N3 N 0.6080(3) 0.04860(18) 0.36965(10) 0.0298(5) Uani 1 1 d . . .
N4 N 0.7045(3) -0.0300(2) 0.35758(11) 0.0358(6) Uani 1 1 d . . .
O3 O 0.6576(3) -0.10773(17) 0.33904(13) 0.0518(7) Uani 1 1 d . . .
O4 O 0.8244(3) -0.01251(19) 0.37024(12) 0.0503(7) Uani 1 1 d . . .
C2 C 0.6626(3) 0.1524(2) 0.36783(12) 0.0274(6) Uani 1 1 d . . .
H2 H 0.763794 0.152694 0.361571 0.033 Uiso 1 1 calc R U .
N5 N 0.6268(3) 0.20649(18) 0.41907(10) 0.0291(5) Uani 1 1 d . . .
N6 N 0.7239(3) 0.2059(2) 0.46307(11) 0.0353(6) Uani 1 1 d . . .
O5 O 0.8397(3) 0.1756(2) 0.45235(11) 0.0476(6) Uani 1 1 d . . .
O6 O 0.6850(3) 0.2408(2) 0.50805(10) 0.0520(7) Uani 1 1 d . . .
C3 C 0.4801(3) 0.2105(2) 0.43352(12) 0.0310(6) Uani 1 1 d . . .
H3 H 0.464819 0.248219 0.468648 0.037 Uiso 1 1 calc R U .
N7 N 0.4185(3) 0.1100(2) 0.43663(11) 0.0381(6) Uani 1 1 d . . .
N8 N 0.3688(3) 0.0704(2) 0.48589(13) 0.0464(7) Uani 1 1 d . . .
O7 O 0.2937(4) -0.0027(2) 0.48199(14) 0.0755(10) Uani 1 1 d . . .
O8 O 0.4088(4) 0.1098(2) 0.52973(11) 0.0648(9) Uani 1 1 d . . .
C4 C 0.3557(3) 0.0845(2) 0.38217(13) 0.0327(7) Uani 1 1 d . . .
H4 H 0.280632 0.034821 0.386278 0.039 Uiso 1 1 calc R U .
N9 N 0.3030(3) 0.18160(19) 0.36195(11) 0.0327(6) Uani 1 1 d . . .
N10 N 0.1576(3) 0.2012(3) 0.37280(13) 0.0448(7) Uani 1 1 d . . .
O9 O 0.1231(3) 0.2888(2) 0.37049(13) 0.0597(8) Uani 1 1 d . . .
O10 O 0.0837(3) 0.1284(2) 0.37946(16) 0.0696(9) Uani 1 1 d . . .
C5 C 0.4004(3) 0.2604(2) 0.38233(13) 0.0316(6) Uani 1 1 d . . .
H5 H 0.349224 0.320484 0.394707 0.038 Uiso 1 1 calc R U .
N11 N 0.4997(3) 0.28557(18) 0.33931(11) 0.0312(6) Uani 1 1 d . . .
N12 N 0.4729(3) 0.3699(2) 0.30459(14) 0.0452(7) Uani 1 1 d . . .
O11 O 0.5549(3) 0.3838(2) 0.26625(12) 0.0586(8) Uani 1 1 d . . .
O12 O 0.3753(3) 0.4225(2) 0.31805(15) 0.0709(9) Uani 1 1 d . . .
C6 C 0.5838(3) 0.2043(2) 0.31723(12) 0.0279(6) Uani 1 1 d . . .
H6 H 0.649901 0.229157 0.288809 0.033 Uiso 1 1 calc R U .
O13 O 0.988(2) -0.0636(14) 0.4629(8) 0.167(3) Uani 0.5 1 d D . P
N13 N 1.000000 0.000000 0.500000 0.167(3) Uani 1 2 d DS . P
N14 N 1.002(3) 0.0591(16) 0.5333(9) 0.167(3) Uani 0.5 1 d D . P

loop_
_atom_site_aniso_label
_atom_site_aniso_U_11
_atom_site_aniso_U_22
_atom_site_aniso_U_33
_atom_site_aniso_U_23
_atom_site_aniso_U_13
_atom_site_aniso_U_12
O1 0.0604(17) 0.0544(14) 0.0420(14) 0.0167(12) -0.0178(12) -0.0096(12)
O2 0.0351(12) 0.0418(12) 0.0474(13) -0.0064(11) -0.0101(10) -0.0049(10)
N1 0.0327(14) 0.0384(13) 0.0293(13) -0.0025(11) -0.0050(10) 0.0025(11)
N2 0.0281(12) 0.0334(12) 0.0234(11) -0.0003(9) -0.0026(9) -0.0013(10)
C1 0.0318(15) 0.0278(13) 0.0297(14) -0.0012(11) -0.0015(12) -0.0019(11)
N3 0.0314(13) 0.0277(11) 0.0302(13) -0.0008(10) -0.0031(10) 0.0025(9)
N4 0.0391(15) 0.0353(13) 0.0331(14) -0.0032(11) -0.0001(11) 0.0089(11)
O3 0.0554(16) 0.0339(12) 0.0662(18) -0.0127(12) -0.0031(13) 0.0057(11)
O4 0.0383(13) 0.0537(14) 0.0589(16) -0.0114(13) -0.0080(12) 0.0142(11)
C2 0.0285(14) 0.0298(13) 0.0238(13) -0.0015(11) -0.0009(11) -0.0024(11)
N5 0.0286(12) 0.0354(13) 0.0234(12) -0.0034(10) -0.0031(10) 0.0007(10)
N6 0.0351(14) 0.0432(14) 0.0277(13) -0.0031(11) -0.0048(11) -0.0066(12)
O5 0.0336(13) 0.0664(16) 0.0428(14) -0.0089(12) -0.0088(10) 0.0040(11)
O6 0.0450(14) 0.0824(18) 0.0287(12) -0.0178(13) -0.0003(11) -0.0073(13)
C3 0.0284(14) 0.0376(15) 0.0269(14) -0.0046(12) 0.0019(11) -0.0006(12)
N7 0.0407(15) 0.0478(15) 0.0257(13) -0.0002(11) 0.0076(11) -0.0113(12)
N8 0.0551(19) 0.0453(16) 0.0389(16) 0.0109(13) 0.0064(14) 0.0034(14)
O7 0.100(3) 0.0632(18) 0.063(2) 0.0164(15) 0.0132(18) -0.0301(19)
O8 0.096(2) 0.0681(19) 0.0296(13) 0.0099(13) -0.0017(14) -0.0008(16)
C4 0.0295(15) 0.0360(15) 0.0326(15) -0.0004(12) 0.0031(12) -0.0069(12)
N9 0.0223(12) 0.0369(13) 0.0390(14) -0.0073(11) 0.0021(10) 0.0011(10)
N10 0.0271(14) 0.065(2) 0.0418(16) -0.0113(15) -0.0001(12) 0.0061(14)
O9 0.0421(15) 0.0712(18) 0.0658(19) -0.0099(15) -0.0078(13) 0.0218(13)
O10 0.0294(14) 0.081(2) 0.099(2) -0.0093(18) 0.0113(15) -0.0116(14)
C5 0.0281(14) 0.0315(14) 0.0351(16) -0.0068(12) -0.0002(12) 0.0026(11)
N11 0.0354(14) 0.0249(11) 0.0334(13) 0.0039(10) -0.0021(11) -0.0006(10)
N12 0.0557(19) 0.0318(14) 0.0479(18) 0.0089(13) -0.0183(15) -0.0065(13)
O11 0.0748(19) 0.0499(15) 0.0512(16) 0.0214(13) -0.0117(15) -0.0209(13)
O12 0.079(2) 0.0433(14) 0.090(2) 0.0109(16) -0.0157(18) 0.0240(15)
C6 0.0266(14) 0.0321(14) 0.0250(13) 0.0011(11) 0.0001(11) -0.0036(11)
O13 0.200(6) 0.133(6) 0.169(7) -0.040(4) -0.057(5) 0.034(5)
N13 0.200(6) 0.133(6) 0.169(7) -0.040(4) -0.057(5) 0.034(5)
N14 0.200(6) 0.133(6) 0.169(7) -0.040(4) -0.057(5) 0.034(5)

loop_
_atom_type_symbol
_atom_type_description
_atom_type_scat_dispersion_real
_atom_type_scat_dispersion_imag
_atom_type_scat_source
C C 0.0033 0.0016 'International Tables Vol C Tables 4.2.6.8 and 6.1.1.4'
N N 0.0061 0.0033 'International Tables Vol C Tables 4.2.6.8 and 6.1.1.4'
O O 0.0106 0.0060 'International Tables Vol C Tables 4.2.6.8 and 6.1.1.4'
H H 0.0000 0.0000 'International Tables Vol C Tables 4.2.6.8 and 6.1.1.4'

loop_
_geom_angle_atom_site_label_1
_geom_angle_atom_site_label_2
_geom_angle_atom_site_label_3
_geom_angle
_geom_angle_site_symmetry_1
_geom_angle_site_symmetry_3
O2 N1 O1 126.3(3) . .
O2 N1 N2 117.2(2) . .
O1 N1 N2 116.5(2) . .
N1 N2 C1 118.3(2) . .
N1 N2 C6 119.7(2) . .
C1 N2 C6 110.2(2) . .
N3 C1 N2 99.5(2) . .
N3 C1 C4 109.3(2) . .
N2 C1 C4 112.3(2) . .
N3 C1 H1 111.7 . .
N2 C1 H1 111.7 . .
C4 C1 H1 111.7 . .
N4 N3 C1 117.4(2) . .
N4 N3 C2 116.6(2) . .
C1 N3 C2 108.7(2) . .
O3 N4 O4 127.4(3) . .
O3 N4 N3 117.2(3) . .
O4 N4 N3 115.3(2) . .
N5 C2 N3 110.7(2) . .
N5 C2 C6 107.8(2) . .
N3 C2 C6 105.1(2) . .
N5 C2 H2 111.0 . .
N3 C2 H2 111.0 . .
C6 C2 H2 111.0 . .
N6 N5 C3 118.1(2) . .
N6 N5 C2 117.5(2) . .
C3 N5 C2 116.5(2) . .
O5 N6 O6 126.2(3) . .
O5 N6 N5 117.3(3) . .
O6 N6 N5 116.4(3) . .
N5 C3 N7 111.8(2) . .
N5 C3 C5 107.7(2) . .
N7 C3 C5 103.1(2) . .
N5 C3 H3 111.3 . .
N7 C3 H3 111.3 . .
C5 C3 H3 111.3 . .
N8 N7 C4 121.3(3) . .
N8 N7 C3 122.4(3) . .
C4 N7 C3 109.5(2) . .
O7 N8 O8 126.4(3) . .
O7 N8 N7 116.8(3) . .
O8 N8 N7 116.8(3) . .
N7 C4 N9 103.1(2) . .
N7 C4 C1 109.0(2) . .
N9 C4 C1 109.2(2) . .
N7 C4 H4 111.7 . .
N9 C4 H4 111.7 . .
C1 C4 H4 111.7 . .
N10 N9 C4 115.8(3) . .
N10 N9 C5 115.1(2) . .
C4 N9 C5 107.3(2) . .
O10 N10 O9 127.9(3) . .
O10 N10 N9 116.5(3) . .
O9 N10 N9 115.5(3) . .
N11 C5 N9 110.6(2) . .
N11 C5 C3 108.7(2) . .
N9 C5 C3 105.0(2) . .
N11 C5 H5 110.8 . .
N9 C5 H5 110.8 . .
C3 C5 H5 110.8 . .
N12 N11 C5 118.5(3) . .
N12 N11 C6 118.9(3) . .
C5 N11 C6 117.0(2) . .
O12 N12 O11 127.5(3) . .
O12 N12 N11 116.4(3) . .
O11 N12 N11 115.9(3) . .
N11 C6 N2 114.5(2) . .
N11 C6 C2 108.6(2) . .
N2 C6 C2 100.4(2) . .
N11 C6 H6 110.9 . .
N2 C6 H6 110.9 . .
C2 C6 H6 110.9 . .
O13 N13 O13 180.0 5_756 .
O13 N13 N14 176(2) 5_756 5_756
O13 N13 N14 176(2) . .
N14 N13 N14 180.0(16) 5_756 .

loop_
_geom_bond_atom_site_label_1
_geom_bond_atom_site_label_2
_geom_bond_distance
_geom_bond_site_symmetry_2
O1 N1 1.223(3) .
O2 N1 1.216(3) .
N1 N2 1.374(3) .
N2 C1 1.461(4) .
N2 C6 1.477(4) .
C1 N3 1.453(4) .
C1 C4 1.587(4) .
C1 H1 0.9800 .
N3 N4 1.422(3) .
N3 C2 1.473(4) .
N4 O3 1.206(3) .
N4 O4 1.209(4) .
C2 N5 1.448(4) .
C2 C6 1.572(4) .
C2 H2 0.9800 .
N5 N6 1.395(3) .
N5 C3 1.447(4) .
N6 O5 1.206(4) .
N6 O6 1.217(4) .
C3 N7 1.459(4) .
C3 C5 1.575(4) .
C3 H3 0.9800 .
N7 N8 1.362(4) .
N7 C4 1.460(4) .
N8 O7 1.210(4) .
N8 O8 1.222(4) .
C4 N9 1.463(4) .
C4 H4 0.9800 .
N9 N10 1.439(4) .
N9 C5 1.481(4) .
N10 O10 1.207(4) .
N10 O9 1.207(4) .
C5 N11 1.431(4) .
C5 H5 0.9800 .
N11 N12 1.410(4) .
N11 C6 1.442(4) .
N12 O12 1.209(4) .
N12 O11 1.213(4) .
C6 H6 0.9800 .
O13 N13 1.2208(10) .
N13 N14 1.1107(10) 5_756
N13 N14 1.1107(10) .
